data_7040581
loop_
_publ_author_name
'Riehl, Lara'
'Seyboldt, Alexander'
'Str\"obele, Markus'
'Enseling, David'
'J\"ustel, Thomas'
'Westberg, Michael'
'Ogilby, Peter R.'
'Meyer, H-J\"urgen'

_publ_section_title
;
 A ligand substituted tungsten iodide cluster: luminescence vs. singlet
 oxygen production.
;
_journal_issue 39
_journal_name_full 'Dalton transactions (Cambridge, England : 2003)'
_journal_page_first 15500
_journal_page_last 15506
_journal_paper_doi 10.1039/c6dt02471h
_journal_volume 45
_journal_year 2016
_chemical_formula_moiety 'C12 F18 I8 O12 W6, 2(C16 H36 N)'
_chemical_formula_sum 'C44 H72 F18 I8 N2 O12 W6'
_chemical_formula_weight 3281.33
_chemical_name_common '(TBA)2[W6I8(CF3COO)6] '
_space_group_crystal_system triclinic
_space_group_IT_number 2
_space_group_name_Hall '-P 1'
_space_group_name_H-M_alt 'P -1'
_symmetry_space_group_name_Hall '-P 1'
_symmetry_space_group_name_H-M 'P -1'
_atom_sites_solution_hydrogens mixed
_audit_creation_method SHELXL-2014/7
_audit_update_record
;
2016-05-12 deposited with the CCDC.
2016-09-05 downloaded from the CCDC.
;
_cell_angle_alpha 114.963(2)
_cell_angle_beta 102.910(3)
_cell_angle_gamma 102.138(3)
_cell_formula_units_Z 1
_cell_length_a 13.0862(4)
_cell_length_b 13.2146(4)
_cell_length_c 13.3544(4)
_cell_measurement_reflns_used 17913
_cell_measurement_temperature 243(2)
_cell_measurement_theta_max 25.026
_cell_measurement_theta_min 2.877
_cell_volume 1915.67(13)
_computing_cell_refinement 'STOE IPDS-Software'
_computing_data_collection 'STOE IPDS-Software'
_computing_data_reduction 'STOE IPDS-Software'
_computing_molecular_graphics 'Diamond 3.1e'
_computing_structure_refinement 'SHELXL-2014/7 (Sheldrick, 2014)'
_computing_structure_solution 'SHELXL-2014/7 (Sheldrick, 2014)'
_diffrn_ambient_temperature 243(2)
_diffrn_measured_fraction_theta_full 0.988
_diffrn_measured_fraction_theta_max 0.988
_diffrn_measurement_device_type 'STOE IPDSII T'
_diffrn_radiation_type MoK\a
_diffrn_radiation_wavelength 0.71073
_diffrn_reflns_av_R_equivalents 0.0188
_diffrn_reflns_av_unetI/netI 0.0166
_diffrn_reflns_Laue_measured_fraction_full 0.988
_diffrn_reflns_Laue_measured_fraction_max 0.988
_diffrn_reflns_limit_h_max 15
_diffrn_reflns_limit_h_min -15
_diffrn_reflns_limit_k_max 15
_diffrn_reflns_limit_k_min -15
_diffrn_reflns_limit_l_max 15
_diffrn_reflns_limit_l_min -15
_diffrn_reflns_number 17913
_diffrn_reflns_point_group_measured_fraction_full 0.988
_diffrn_reflns_point_group_measured_fraction_max 0.988
_diffrn_reflns_theta_full 25.026
_diffrn_reflns_theta_max 25.026
_diffrn_reflns_theta_min 2.877
_exptl_absorpt_coefficient_mu 12.285
_exptl_absorpt_correction_T_max 0.4031
_exptl_absorpt_correction_T_min 0.1180
_exptl_absorpt_correction_type numerical
_exptl_absorpt_process_details 'STOE X-Red/X-SHAPE/LANA'
_exptl_crystal_colour orange
_exptl_crystal_density_diffrn 2.844
_exptl_crystal_description bloc
_exptl_crystal_F_000 1476
_exptl_crystal_size_max 0.2
_exptl_crystal_size_mid 0.1
_exptl_crystal_size_min 0.1
_refine_diff_density_max 0.667
_refine_diff_density_min -0.592
_refine_diff_density_rms 0.118
_refine_ls_extinction_method none
_refine_ls_goodness_of_fit_ref 1.186
_refine_ls_hydrogen_treatment mixed
_refine_ls_matrix_type full
_refine_ls_number_parameters 462
_refine_ls_number_reflns 6690
_refine_ls_number_restraints 2
_refine_ls_restrained_S_all 1.192
_refine_ls_R_factor_all 0.0398
_refine_ls_R_factor_gt 0.0348
_refine_ls_shift/su_max 0.000
_refine_ls_shift/su_mean 0.000
_refine_ls_structure_factor_coef Fsqd
_refine_ls_weighting_details 'w=1/[\s^2^(Fo^2^)+(0.0220P)^2^+11.3233P] where P=(Fo^2^+2Fc^2^)/3'
_refine_ls_weighting_scheme calc
_refine_ls_wR_factor_gt 0.0763
_refine_ls_wR_factor_ref 0.0786
_reflns_Friedel_coverage 0.000
_reflns_number_gt 6081
_reflns_number_total 6690
_reflns_threshold_expression 'I > 2\s(I)'
_cod_data_source_file c6dt02471h2.cif
_cod_data_source_block lrwcf3
_cod_depositor_comments
;Adding full bibliography for 7040580--7040581.cif.

 Adding full bibliography for 7040580--7040581.cif.
;
_cod_original_cell_volume 1915.66(11)
_cod_database_code 7040581
_shelx_shelxl_version_number 2014/7
_shelx_space_group_comment
;
The symmetry employed for this shelxl refinement is uniquely defined
by the following loop, which should always be used as a source of
symmetry information in preference to the above space-group names.
They are only intended as comments.
;

loop_
_space_group_symop_operation_xyz
'x, y, z'
'-x, -y, -z'

loop_
_atom_site_label
_atom_site_type_symbol
_atom_site_fract_x
_atom_site_fract_y
_atom_site_fract_z
_atom_site_U_iso_or_equiv
_atom_site_adp_type
_atom_site_occupancy
_atom_site_site_symmetry_order
_atom_site_calc_flag
_atom_site_refinement_flags_posn
_atom_site_refinement_flags_adp
W1 W 0.08991(3) 0.12059(3) -0.01379(3) 0.04491(9) Uani 1 1 d . .
W2 W 0.12696(3) -0.03352(3) 0.05569(3) 0.04480(9) Uani 1 1 d . .
W3 W 0.02159(3) 0.10993(3) 0.15483(3) 0.04404(9) Uani 1 1 d . .
I1 I 0.20722(5) -0.02437(5) -0.11975(5) 0.05438(14) Uani 1 1 d . .
I2 I 0.25093(4) 0.20680(5) 0.20735(5) 0.05438(14) Uani 1 1 d . .
I3 I -0.01630(5) 0.27822(5) 0.09107(5) 0.05467(14) Uani 1 1 d . .
I4 I -0.06259(5) 0.04629(5) -0.23729(5) 0.05475(14) Uani 1 1 d . .
O1 O 0.1910(5) 0.2474(5) -0.0402(5) 0.0610(15) Uani 1 1 d . .
C1 C 0.2503(8) 0.3553(9) 0.0229(9) 0.063(2) Uani 1 1 d . .
O2 O 0.2561(7) 0.4242(7) 0.1217(7) 0.092(2) Uani 1 1 d . .
C2 C 0.3202(11) 0.3985(11) -0.0343(13) 0.087(3) Uani 1 1 d . .
F1 F 0.2659(10) 0.3712(12) -0.1404(11) 0.183(5) Uani 1 1 d . .
F2 F 0.3959(10) 0.3543(13) -0.0454(15) 0.211(7) Uani 1 1 d . .
F3 F 0.3698(12) 0.5088(8) 0.0186(12) 0.210(6) Uani 1 1 d . .
O3 O 0.2671(5) -0.0812(6) 0.1060(5) 0.0610(15) Uani 1 1 d . .
C3 C 0.3391(7) -0.0568(8) 0.2022(8) 0.057(2) Uani 1 1 d . .
O4 O 0.3538(6) 0.0129(7) 0.3024(6) 0.085(2) Uani 1 1 d . .
C4 C 0.4132(8) -0.1319(9) 0.1791(9) 0.066(2) Uani 1 1 d . .
F4 F 0.4598(6) -0.1388(7) 0.2754(7) 0.102(2) Uani 1 1 d . .
F5 F 0.3605(5) -0.2416(5) 0.0925(6) 0.0927(19) Uani 1 1 d . .
F6 F 0.4976(5) -0.0837(6) 0.1565(7) 0.0922(19) Uani 1 1 d . .
O5 O 0.0393(5) 0.2261(5) 0.3303(5) 0.0581(14) Uani 1 1 d . .
C5 C 0.0960(8) 0.3350(8) 0.4049(8) 0.060(2) Uani 1 1 d . .
O6 O 0.1585(6) 0.4087(6) 0.3927(7) 0.082(2) Uani 1 1 d . .
C6 C 0.0788(9) 0.3728(9) 0.5202(9) 0.073(3) Uani 1 1 d . .
F7 F -0.0222(7) 0.3699(10) 0.5118(8) 0.153(4) Uani 1 1 d . .
F8 F 0.1397(9) 0.4798(9) 0.5993(7) 0.167(5) Uani 1 1 d . .
F9 F 0.0919(13) 0.3060(11) 0.5637(9) 0.200(6) Uani 1 1 d . .
N1 N 0.3207(6) 0.7401(7) 0.4694(6) 0.0606(19) Uani 1 1 d . .
C7 C 0.3342(9) 0.8681(9) 0.5126(9) 0.069(3) Uani 1 1 d . .
H7A H 0.359(8) 0.890(8) 0.450(8) 0.06(3) Uiso 1 1 d . .
H7B H 0.412(8) 0.912(9) 0.572(9) 0.07(3) Uiso 1 1 d . .
C8 C 0.2380(12) 0.9049(12) 0.5397(13) 0.083(3) Uani 1 1 d . .
H8A H 0.173(12) 0.891(13) 0.496(13) 0.13(6) Uiso 1 1 d . .
H8B H 0.228(11) 0.890(12) 0.600(12) 0.12(5) Uiso 1 1 d . .
C9 C 0.2602(11) 1.0343(11) 0.5721(13) 0.086(4) Uani 1 1 d . .
H9A H 0.305(9) 1.069(9) 0.645(10) 0.07(3) Uiso 1 1 d . .
H9B H 0.267(8) 1.047(8) 0.505(9) 0.06(3) Uiso 1 1 d . .
C10 C 0.1672(13) 1.0774(14) 0.6001(14) 0.118(5) Uani 1 1 d . .
H10A H 0.1862 1.1602 0.6200 0.141 Uiso 1 1 calc R U
H10B H 0.0988 1.0302 0.5319 0.141 Uiso 1 1 calc R U
H10C H 0.1567 1.0696 0.6664 0.141 Uiso 1 1 calc R U
C11 C 0.3020(8) 0.7037(9) 0.5588(8) 0.063(2) Uani 1 1 d . .
H11A H 0.2882 0.6182 0.5248 0.076 Uiso 1 1 calc R U
H11B H 0.2343 0.7171 0.5727 0.076 Uiso 1 1 calc R U
C12 C 0.3971(9) 0.7682(11) 0.6769(9) 0.084(3) Uani 1 1 d . .
H12A H 0.4655 0.7557 0.6644 0.101 Uiso 1 1 calc R U
H12B H 0.4103 0.8537 0.7133 0.101 Uiso 1 1 calc R U
C13 C 0.3711(11) 0.7243(13) 0.7585(10) 0.099(4) Uani 1 1 d . .
H13A H 0.3024 0.7366 0.7699 0.119 Uiso 1 1 calc R U
H13B H 0.3569 0.6385 0.7207 0.119 Uiso 1 1 calc R U
C14 C 0.4577(14) 0.7811(19) 0.8717(14) 0.156(8) Uani 1 1 d . .
H14A H 0.4350 0.7483 0.9193 0.188 Uiso 1 1 calc R U
H14B H 0.5256 0.7676 0.8617 0.188 Uiso 1 1 calc R U
H14C H 0.4710 0.8658 0.9109 0.188 Uiso 1 1 calc R U
C15 C 0.2172(9) 0.6611(9) 0.3585(8) 0.063(2) Uani 1 1 d . .
H15A H 0.222(8) 0.582(9) 0.325(8) 0.07(3) Uiso 1 1 d . .
H15B H 0.157(7) 0.672(7) 0.388(7) 0.05(2) Uiso 1 1 d . .
C16 C 0.2100(11) 0.6897(11) 0.2587(10) 0.079(3) Uani 1 1 d . .
H16A H 0.215(8) 0.765(9) 0.278(8) 0.06(3) Uiso 1 1 d . .
H16B H 0.274(13) 0.677(14) 0.227(14) 0.15(6) Uiso 1 1 d . .
C17 C 0.1019(11) 0.6079(11) 0.1546(10) 0.080(3) Uani 1 1 d . .
H17A H 0.107(9) 0.635(9) 0.080(10) 0.09(3) Uiso 1 1 d . .
H17B H 0.103(7) 0.533(8) 0.133(8) 0.05(3) Uiso 1 1 d . .
C18 C -0.0041(10) 0.6104(11) 0.1799(11) 0.096(4) Uani 1 1 d . .
H18A H -0.0678 0.5555 0.1082 0.115 Uiso 1 1 calc R U
H18B H -0.0060 0.5872 0.2395 0.115 Uiso 1 1 calc R U
H18C H -0.0069 0.6902 0.2083 0.115 Uiso 1 1 calc R U
C19 C 0.4251(10) 0.7236(12) 0.4463(11) 0.078(3) Uani 1 1 d . .
H19A H 0.424(8) 0.727(9) 0.386(9) 0.07(3) Uiso 1 1 d . .
H19B H 0.483(9) 0.782(10) 0.522(11) 0.09(4) Uiso 1 1 d . .
C20 C 0.4364(12) 0.6033(13) 0.4117(13) 0.108(4) Uani 1 1 d D .
H20A H 0.3804 0.5452 0.3336 0.130 Uiso 1 1 calc R U
H20B H 0.4212 0.5785 0.4680 0.130 Uiso 1 1 calc R U
C21 C 0.558(2) 0.602(3) 0.408(2) 0.232(16) Uani 1 1 d D .
H21A H 0.6160 0.6716 0.4789 0.278 Uiso 1 1 calc R U
H21B H 0.5685 0.5302 0.4058 0.278 Uiso 1 1 calc R U
C22 C 0.565(3) 0.606(3) 0.315(3) 0.259(15) Uani 1 1 d D .
H22A H 0.6376 0.6055 0.3106 0.311 Uiso 1 1 calc R U
H22B H 0.5072 0.5370 0.2460 0.311 Uiso 1 1 calc R U
H22C H 0.5545 0.6778 0.3189 0.311 Uiso 1 1 calc R U

loop_
_atom_site_aniso_label
_atom_site_aniso_U_11
_atom_site_aniso_U_22
_atom_site_aniso_U_33
_atom_site_aniso_U_23
_atom_site_aniso_U_13
_atom_site_aniso_U_12
W1 0.04176(17) 0.04357(18) 0.04403(18) 0.02181(14) 0.01269(14) 0.00681(13)
W2 0.03997(17) 0.04661(18) 0.04283(18) 0.02167(15) 0.01071(13) 0.01051(13)
W3 0.04161(17) 0.04337(18) 0.03994(17) 0.01889(14) 0.01128(13) 0.00809(13)
I1 0.0464(3) 0.0604(3) 0.0527(3) 0.0256(3) 0.0201(2) 0.0136(2)
I2 0.0428(3) 0.0530(3) 0.0497(3) 0.0196(3) 0.0084(2) 0.0046(2)
I3 0.0581(3) 0.0453(3) 0.0569(3) 0.0245(3) 0.0175(3) 0.0153(2)
I4 0.0576(3) 0.0597(3) 0.0483(3) 0.0315(3) 0.0153(2) 0.0156(3)
O1 0.059(4) 0.051(3) 0.062(4) 0.026(3) 0.022(3) 0.002(3)
C1 0.055(5) 0.065(6) 0.068(6) 0.034(5) 0.022(5) 0.014(5)
O2 0.091(5) 0.064(4) 0.086(6) 0.019(4) 0.033(4) 0.000(4)
C2 0.073(7) 0.079(8) 0.115(10) 0.055(8) 0.045(7) 0.007(6)
F1 0.171(10) 0.240(13) 0.167(10) 0.144(10) 0.080(9) 0.011(9)
F2 0.161(10) 0.259(15) 0.40(2) 0.245(16) 0.204(13) 0.118(10)
F3 0.271(14) 0.087(6) 0.233(13) 0.056(7) 0.150(12) -0.024(8)
O3 0.048(3) 0.068(4) 0.062(4) 0.032(3) 0.012(3) 0.020(3)
C3 0.047(5) 0.061(5) 0.053(5) 0.022(5) 0.015(4) 0.013(4)
O4 0.072(5) 0.097(6) 0.059(4) 0.023(4) 0.008(4) 0.032(4)
C4 0.051(5) 0.072(6) 0.074(6) 0.042(6) 0.015(5) 0.011(5)
F4 0.079(4) 0.133(6) 0.113(5) 0.082(5) 0.015(4) 0.044(4)
F5 0.085(4) 0.062(4) 0.107(5) 0.030(4) 0.020(4) 0.022(3)
F6 0.069(4) 0.094(5) 0.126(6) 0.057(4) 0.053(4) 0.028(3)
O5 0.060(4) 0.056(4) 0.049(3) 0.023(3) 0.015(3) 0.011(3)
C5 0.054(5) 0.060(6) 0.054(5) 0.022(5) 0.016(4) 0.017(4)
O6 0.090(5) 0.051(4) 0.085(5) 0.021(4) 0.040(4) 0.003(4)
C6 0.072(7) 0.064(6) 0.061(6) 0.016(5) 0.023(5) 0.013(5)
F7 0.100(6) 0.224(11) 0.116(7) 0.054(7) 0.065(5) 0.054(7)
F8 0.180(9) 0.125(7) 0.086(6) -0.009(5) 0.057(6) -0.032(7)
F9 0.41(2) 0.206(11) 0.116(7) 0.118(8) 0.153(10) 0.204(13)
N1 0.063(5) 0.057(4) 0.049(4) 0.023(4) 0.013(4) 0.010(4)
C7 0.060(6) 0.060(6) 0.059(6) 0.016(5) 0.011(5) 0.009(5)
C8 0.087(9) 0.081(8) 0.075(8) 0.029(7) 0.032(7) 0.033(7)
C9 0.075(8) 0.076(8) 0.078(8) 0.027(7) 0.003(7) 0.024(6)
C10 0.120(12) 0.122(12) 0.127(12) 0.062(10) 0.049(10) 0.064(10)
C11 0.059(5) 0.066(6) 0.058(5) 0.032(5) 0.014(4) 0.013(5)
C12 0.070(7) 0.100(8) 0.060(6) 0.039(6) 0.006(5) 0.006(6)
C13 0.095(9) 0.139(12) 0.056(6) 0.054(7) 0.014(6) 0.027(8)
C14 0.122(13) 0.22(2) 0.102(12) 0.087(14) 0.025(10) 0.021(14)
C15 0.066(6) 0.053(6) 0.050(5) 0.022(4) 0.006(5) 0.005(5)
C16 0.090(8) 0.064(7) 0.067(7) 0.037(6) 0.014(6) 0.000(6)
C17 0.096(9) 0.067(7) 0.058(6) 0.032(6) 0.010(6) 0.010(6)
C18 0.094(9) 0.085(8) 0.074(8) 0.033(7) -0.004(7) 0.016(7)
C19 0.069(7) 0.094(9) 0.059(7) 0.031(7) 0.020(6) 0.025(6)
C20 0.133(12) 0.108(10) 0.104(10) 0.048(9) 0.064(9) 0.065(10)
C21 0.40(4) 0.29(3) 0.24(3) 0.19(3) 0.25(3) 0.27(3)
C22 0.23(3) 0.30(4) 0.26(4) 0.16(4) 0.09(3) 0.09(3)

loop_
_atom_type_symbol
_atom_type_description
_atom_type_scat_dispersion_real
_atom_type_scat_dispersion_imag
_atom_type_scat_source
C C 0.0033 0.0016 'International Tables Vol C Tables 4.2.6.8 and 6.1.1.4'
F F 0.0171 0.0103 'International Tables Vol C Tables 4.2.6.8 and 6.1.1.4'
I I -0.4742 1.8119 'International Tables Vol C Tables 4.2.6.8 and 6.1.1.4'
N N 0.0061 0.0033 'International Tables Vol C Tables 4.2.6.8 and 6.1.1.4'
O O 0.0106 0.0060 'International Tables Vol C Tables 4.2.6.8 and 6.1.1.4'
W W -0.8490 6.8722 'International Tables Vol C Tables 4.2.6.8 and 6.1.1.4'
H H 0.0000 0.0000 'International Tables Vol C Tables 4.2.6.8 and 6.1.1.4'

loop_
_geom_angle_atom_site_label_1
_geom_angle_atom_site_label_2
_geom_angle_atom_site_label_3
_geom_angle
_geom_angle_site_symmetry_1
_geom_angle_site_symmetry_3
O1 W1 W3 138.87(17) . .
O1 W1 W3 131.27(17) . 2
W3 W1 W3 89.857(14) . 2
O1 W1 W2 134.06(18) . .
W3 W1 W2 60.074(12) . .
W3 W1 W2 60.020(12) 2 .
O1 W1 W2 135.44(18) . 2
W3 W1 W2 60.016(12) . 2
W3 W1 W2 60.017(12) 2 2
W2 W1 W2 90.252(14) . 2
O1 W1 I2 90.30(17) . .
W3 W1 I2 61.750(15) . .
W3 W1 I2 121.352(18) 2 .
W2 W1 I2 61.344(15) . .
W2 W1 I2 121.755(18) 2 .
O1 W1 I3 91.31(18) . .
W3 W1 I3 61.531(15) . .
W3 W1 I3 121.489(18) 2 .
W2 W1 I3 121.588(18) . .
W2 W1 I3 61.480(15) 2 .
I2 W1 I3 90.157(19) . .
O1 W1 I4 85.80(17) . .
W3 W1 I4 121.434(17) . .
W3 W1 I4 61.822(15) 2 .
W2 W1 I4 121.829(18) . .
W2 W1 I4 61.433(15) 2 .
I2 W1 I4 176.10(2) . .
I3 W1 I4 89.728(19) . .
O1 W1 I1 84.54(18) . .
W3 W1 I1 121.716(18) . .
W3 W1 I1 62.059(15) 2 .
W2 W1 I1 61.661(15) . .
W2 W1 I1 122.058(18) 2 .
I2 W1 I1 89.451(19) . .
I3 W1 I1 175.83(2) . .
I4 W1 I1 90.382(19) . .
O3 W2 W3 131.12(17) . 2
O3 W2 W3 139.27(17) . .
W3 W2 W3 89.605(14) 2 .
O3 W2 W1 135.46(17) . .
W3 W2 W1 59.861(12) 2 .
W3 W2 W1 59.794(12) . .
O3 W2 W1 134.50(17) . 2
W3 W2 W1 59.778(12) 2 2
W3 W2 W1 59.819(12) . 2
W1 W2 W1 89.748(14) . 2
O3 W2 I2 91.08(17) . .
W3 W2 I2 121.697(18) 2 .
W3 W2 I2 61.842(15) . .
W1 W2 I2 61.849(15) . .
W1 W2 I2 121.643(19) 2 .
O3 W2 I3 84.80(17) . 2
W3 W2 I3 61.577(15) 2 2
W3 W2 I3 121.626(18) . 2
W1 W2 I3 121.419(18) . 2
W1 W2 I3 61.815(16) 2 2
I2 W2 I3 175.88(2) . 2
O3 W2 I4 90.28(17) . 2
W3 W2 I4 121.724(18) 2 2
W3 W2 I4 61.951(15) . 2
W1 W2 I4 121.725(18) . 2
W1 W2 I4 61.962(15) 2 2
I2 W2 I4 89.813(19) . 2
I3 W2 I4 90.192(19) 2 2
O3 W2 I1 85.07(17) . .
W3 W2 I1 62.143(15) 2 .
W3 W2 I1 121.809(18) . .
W1 W2 I1 62.033(16) . .
W1 W2 I1 121.902(17) 2 .
I2 W2 I1 89.920(19) . .
I3 W2 I1 89.741(19) 2 .
I4 W2 I1 175.34(2) 2 .
O5 W3 W1 138.32(16) . .
O5 W3 W1 131.54(16) . 2
W1 W3 W1 90.142(14) . 2
O5 W3 W2 134.44(17) . 2
W1 W3 W2 60.204(12) . 2
W1 W3 W2 60.119(12) 2 2
O5 W3 W2 134.96(17) . .
W1 W3 W2 60.132(12) . .
W1 W3 W2 60.163(12) 2 .
W2 W3 W2 90.394(14) 2 .
O5 W3 I3 89.89(16) . .
W1 W3 I3 61.994(16) . .
W1 W3 I3 121.801(18) 2 .
W2 W3 I3 61.701(15) 2 .
W2 W3 I3 122.110(18) . .
O5 W3 I2 90.53(16) . .
W1 W3 I2 61.788(15) . .
W1 W3 I2 121.521(19) 2 .
W2 W3 I2 121.982(18) 2 .
W2 W3 I2 61.376(16) . .
I3 W3 I2 90.427(19) . .
O5 W3 I4 85.62(16) . 2
W1 W3 I4 121.620(18) . 2
W1 W3 I4 61.911(15) 2 2
W2 W3 I4 122.017(18) 2 2
W2 W3 I4 61.507(15) . 2
I3 W3 I4 175.50(2) . 2
I2 W3 I4 89.326(19) . 2
O5 W3 I1 85.12(16) . 2
W1 W3 I1 121.833(17) . 2
W1 W3 I1 61.935(16) 2 2
W2 W3 I1 61.648(15) 2 2
W2 W3 I1 122.081(18) . 2
I3 W3 I1 89.54(2) . 2
I2 W3 I1 175.65(2) . 2
I4 W3 I1 90.364(19) 2 2
W2 I1 W1 56.306(14) . .
W2 I1 W3 56.210(14) . 2
W1 I1 W3 56.006(14) . 2
W2 I2 W3 56.782(14) . .
W2 I2 W1 56.807(14) . .
W3 I2 W1 56.462(14) . .
W3 I3 W2 56.721(14) . 2
W3 I3 W1 56.475(14) . .
W2 I3 W1 56.703(14) 2 .
W2 I4 W3 56.540(14) 2 2
W2 I4 W1 56.605(14) 2 .
W3 I4 W1 56.266(14) 2 .
C1 O1 W1 135.1(6) . .
O2 C1 O1 127.8(9) . .
O2 C1 C2 119.2(10) . .
O1 C1 C2 113.0(10) . .
F3 C2 F2 105.0(13) . .
F3 C2 F1 105.2(13) . .
F2 C2 F1 103.4(14) . .
F3 C2 C1 115.2(12) . .
F2 C2 C1 112.9(12) . .
F1 C2 C1 114.0(11) . .
C3 O3 W2 136.8(6) . .
O4 C3 O3 129.9(9) . .
O4 C3 C4 119.1(9) . .
O3 C3 C4 111.0(8) . .
F5 C4 F6 108.3(9) . .
F5 C4 F4 106.6(9) . .
F6 C4 F4 105.3(8) . .
F5 C4 C3 113.9(8) . .
F6 C4 C3 111.5(8) . .
F4 C4 C3 110.7(9) . .
C5 O5 W3 134.8(6) . .
O6 C5 O5 128.9(9) . .
O6 C5 C6 118.6(9) . .
O5 C5 C6 112.5(9) . .
F9 C6 F8 108.0(12) . .
F9 C6 F7 102.7(12) . .
F8 C6 F7 104.4(11) . .
F9 C6 C5 114.3(10) . .
F8 C6 C5 113.9(10) . .
F7 C6 C5 112.6(10) . .
C7 N1 C19 107.5(8) . .
C7 N1 C11 111.1(8) . .
C19 N1 C11 110.7(8) . .
C7 N1 C15 110.4(8) . .
C19 N1 C15 111.6(8) . .
C11 N1 C15 105.6(7) . .
N1 C7 C8 116.8(9) . .
C7 C8 C9 110.3(11) . .
C10 C9 C8 113.3(12) . .
N1 C11 C12 115.3(8) . .
C13 C12 C11 111.2(9) . .
C14 C13 C12 114.2(12) . .
C16 C15 N1 115.8(8) . .
C17 C16 C15 111.1(9) . .
C18 C17 C16 116.0(11) . .
N1 C19 C20 117.8(11) . .
C19 C20 C21 112.9(14) . .
C22 C21 C20 107(2) . .

loop_
_geom_bond_atom_site_label_1
_geom_bond_atom_site_label_2
_geom_bond_distance
_geom_bond_site_symmetry_2
W1 O1 2.112(6) .
W1 W3 2.6467(4) .
W1 W3 2.6488(5) 2
W1 W2 2.6557(5) .
W1 W2 2.6580(5) 2
W1 I2 2.7981(6) .
W1 I3 2.8030(7) .
W1 I4 2.8100(6) .
W1 I1 2.8192(7) .
W2 O3 2.122(6) .
W2 W3 2.6531(5) 2
W2 W3 2.6541(5) .
W2 W1 2.6580(5) 2
W2 I2 2.7848(6) .
W2 I3 2.7942(6) 2
W2 I4 2.7960(6) 2
W2 I1 2.8094(6) .
W3 O5 2.114(6) .
W3 W1 2.6488(5) 2
W3 W2 2.6530(5) 2
W3 I3 2.7909(6) .
W3 I2 2.7971(6) .
W3 I4 2.8077(6) 2
W3 I1 2.8224(6) 2
I1 W3 2.8224(6) 2
I3 W2 2.7941(6) 2
I4 W2 2.7961(6) 2
I4 W3 2.8076(6) 2
O1 C1 1.254(11) .
C1 O2 1.219(12) .
C1 C2 1.485(14) .
C2 F3 1.255(14) .
C2 F2 1.257(15) .
C2 F1 1.286(16) .
O3 C3 1.275(10) .
C3 O4 1.202(11) .
C3 C4 1.517(13) .
C4 F5 1.312(11) .
C4 F6 1.316(11) .
C4 F4 1.344(11) .
O5 C5 1.275(11) .
C5 O6 1.226(11) .
C5 C6 1.492(14) .
C6 F9 1.263(14) .
C6 F8 1.280(12) .
C6 F7 1.293(13) .
N1 C7 1.493(13) .
N1 C19 1.504(14) .
N1 C11 1.512(11) .
N1 C15 1.524(11) .
C7 C8 1.505(17) .
C8 C9 1.518(18) .
C9 C10 1.504(18) .
C11 C12 1.518(13) .
C12 C13 1.502(15) .
C13 C14 1.433(18) .
C15 C16 1.521(14) .
C16 C17 1.521(15) .
C17 C18 1.502(18) .
C19 C20 1.507(18) .
C20 C21 1.60(2) .
C21 C22 1.28(2) .
